data_7201164
loop_
_publ_author_name
'Nauha, Elisa'
'Saxell, Heidi'
'Nissinen, Maija'
'Kolehmainen, Erkki'
'Sch\"afer, Ansgar'
'Schlecker, Rainer'

_publ_section_title
;
 Polymorphism and versatile solvate formation of thiophanate-methyl
;
_journal_issue 11
_journal_name_full CrystEngComm
_journal_page_first 2536
_journal_paper_doi 10.1039/b905511h
_journal_volume 11
_journal_year 2009
_chemical_formula_moiety 'C12 H14 N4 O4 S2, C4 H8 O1'
_chemical_formula_sum 'C16 H22 N4 O5 S2'
_chemical_formula_weight 414.52
_chemical_name_common 'thiophanate-methyl, tetrahydrofuran'
_chemical_name_systematic
;
?
;
_space_group_IT_number 2
_symmetry_cell_setting triclinic
_symmetry_space_group_name_Hall '-P 1'
_symmetry_space_group_name_H-M 'P -1'
_atom_sites_solution_hydrogens geom
_atom_sites_solution_primary direct
_atom_sites_solution_secondary difmap
_audit_creation_method SHELXL-97
_cell_angle_alpha 65.317(8)
_cell_angle_beta 77.658(10)
_cell_angle_gamma 76.287(10)
_cell_formula_units_Z 4
_cell_length_a 10.5457(19)
_cell_length_b 14.470(3)
_cell_length_c 14.592(2)
_cell_measurement_temperature 103(2)
_cell_volume 1948.9(6)
_computing_structure_refinement 'SHELXL-97 (Sheldrick, 1997)'
_diffrn_ambient_temperature 103(2)
_diffrn_measured_fraction_theta_full 0.851
_diffrn_measured_fraction_theta_max 0.851
_diffrn_measurement_device_type 'Bruker AXS CCD Detector'
_diffrn_radiation_monochromator graphite
_diffrn_radiation_source 'fine-focus sealed tube'
_diffrn_radiation_type CuK\a
_diffrn_radiation_wavelength 1.54178
_diffrn_reflns_av_R_equivalents 0.0407
_diffrn_reflns_av_sigmaI/netI 0.0587
_diffrn_reflns_limit_h_max 9
_diffrn_reflns_limit_h_min -11
_diffrn_reflns_limit_k_max 15
_diffrn_reflns_limit_k_min -15
_diffrn_reflns_limit_l_max 15
_diffrn_reflns_limit_l_min -15
_diffrn_reflns_number 9286
_diffrn_reflns_theta_full 57.27
_diffrn_reflns_theta_max 57.27
_diffrn_reflns_theta_min 3.36
_exptl_absorpt_coefficient_mu 2.792
_exptl_absorpt_correction_T_max 0.7599
_exptl_absorpt_correction_T_min 0.7599
_exptl_absorpt_correction_type empirical
_exptl_absorpt_process_details 'R.H. Blessing, Acta Cryst. A 1995, 51, 33'
_exptl_crystal_colour colorless
_exptl_crystal_density_diffrn 1.413
_exptl_crystal_density_method 'not measured'
_exptl_crystal_description rod
_exptl_crystal_F_000 872
_exptl_crystal_size_max 0.10
_exptl_crystal_size_mid 0.10
_exptl_crystal_size_min 0.10
_refine_diff_density_max 0.344
_refine_diff_density_min -0.431
_refine_diff_density_rms 0.085
_refine_ls_extinction_coef 0.0101(7)
_refine_ls_extinction_expression Fc^*^=kFc[1+0.001xFc^2^\l^3^/sin(2\q)]^-1/4^
_refine_ls_extinction_method SHELXL
_refine_ls_goodness_of_fit_ref 1.123
_refine_ls_hydrogen_treatment mixed
_refine_ls_matrix_type full
_refine_ls_number_parameters 516
_refine_ls_number_reflns 4514
_refine_ls_number_restraints 8
_refine_ls_restrained_S_all 1.122
_refine_ls_R_factor_all 0.0606
_refine_ls_R_factor_gt 0.0526
_refine_ls_shift/su_max 0.000
_refine_ls_shift/su_mean 0.000
_refine_ls_structure_factor_coef Fsqd
_refine_ls_weighting_details 'calc w=1/[\s^2^(Fo^2^)+(0.0963P)^2^+0.4116P] where P=(Fo^2^+2Fc^2^)/3'
_refine_ls_weighting_scheme calc
_refine_ls_wR_factor_gt 0.1494
_refine_ls_wR_factor_ref 0.1534
_reflns_number_gt 3795
_reflns_number_total 4514
_reflns_threshold_expression >2sigma(I)
_cod_data_source_file b905511h.txt
_cod_data_source_block TM_THF
_cod_original_cell_volume 1948.8(6)
_cod_original_sg_symbol_H-M P-1
_cod_database_code 7201164

loop_
_symmetry_equiv_pos_as_xyz
'x, y, z'
'-x, -y, -z'

loop_
_atom_site_label
_atom_site_type_symbol
_atom_site_fract_x
_atom_site_fract_y
_atom_site_fract_z
_atom_site_U_iso_or_equiv
_atom_site_adp_type
_atom_site_occupancy
_atom_site_symmetry_multiplicity
_atom_site_calc_flag
_atom_site_refinement_flags
_atom_site_disorder_assembly
_atom_site_disorder_group
S1 S 0.22157(10) 0.47923(8) 0.15205(8) 0.0271(3) Uani 1 1 d . . .
S2 S 0.58528(9) 0.70535(8) 0.27424(8) 0.0246(3) Uani 1 1 d . . .
S3 S 0.67314(10) 1.01347(8) 0.15728(9) 0.0313(3) Uani 1 1 d . . .
S4 S 1.21398(10) 1.06261(8) 0.32326(8) 0.0294(3) Uani 1 1 d . . .
O1 O 0.4951(3) 0.7191(2) 0.0235(2) 0.0258(7) Uani 1 1 d . . .
O2 O 0.4944(3) 0.6988(2) -0.12159(19) 0.0276(7) Uani 1 1 d . . .
O3 O 0.2232(3) 0.9328(2) 0.1430(2) 0.0253(7) Uani 1 1 d . . .
O4 O 0.3745(2) 1.0406(2) 0.07424(19) 0.0229(7) Uani 1 1 d . . .
O5 O 1.0447(3) 0.7762(2) 0.2480(2) 0.0276(7) Uani 1 1 d . . .
O6 O 0.8966(2) 0.6681(2) 0.3099(2) 0.0235(7) Uani 1 1 d . . .
O7 O 0.8894(3) 0.8641(2) 0.4362(2) 0.0299(7) Uani 1 1 d . . .
O8 O 1.0168(3) 0.7698(2) 0.5607(2) 0.0278(7) Uani 1 1 d . . .
O9 O 0.6668(3) 0.4656(2) 0.1228(2) 0.0306(7) Uani 1 1 d . . .
O10 O 0.3083(3) 0.8330(2) 0.5427(2) 0.0298(7) Uani 1 1 d . . .
N1 N 0.3787(3) 0.6051(2) 0.0183(2) 0.0219(8) Uani 1 1 d D . .
H1 H 0.361(4) 0.579(3) -0.022(3) 0.026 Uiso 1 1 d D . .
N2 N 0.3675(3) 0.5916(2) 0.1823(2) 0.0223(8) Uani 1 1 d D . .
H2 H 0.410(3) 0.646(2) 0.148(3) 0.027 Uiso 1 1 d D . .
N3 N 0.3292(3) 0.7400(2) 0.2619(2) 0.0186(8) Uani 1 1 d D . .
H3 H 0.258(3) 0.785(2) 0.238(3) 0.022 Uiso 1 1 d D . .
N4 N 0.4395(3) 0.8808(3) 0.1737(2) 0.0208(8) Uani 1 1 d D . .
H4 H 0.516(3) 0.900(3) 0.169(3) 0.025 Uiso 1 1 d D . .
N5 N 0.8277(3) 0.8336(3) 0.2225(2) 0.0219(8) Uani 1 1 d D . .
H5 H 0.757(3) 0.806(3) 0.232(3) 0.026 Uiso 1 1 d D . .
N6 N 0.9317(3) 0.9752(2) 0.1627(2) 0.0204(8) Uani 1 1 d D . .
H6 H 1.001(3) 0.926(2) 0.180(3) 0.025 Uiso 1 1 d D . .
N7 N 0.9793(3) 1.0344(3) 0.3041(2) 0.0237(8) Uani 1 1 d D . .
H7 H 0.923(3) 0.989(2) 0.335(3) 0.028 Uiso 1 1 d D . .
N8 N 1.0768(3) 0.9158(3) 0.4443(2) 0.0235(8) Uani 1 1 d D . .
H8 H 1.148(3) 0.892(3) 0.478(3) 0.028 Uiso 1 1 d D . .
C1 C 0.5896(4) 0.7694(3) -0.1705(3) 0.0291(10) Uani 1 1 d . . .
H1A H 0.5530 0.8348 -0.1623 0.044 Uiso 1 1 calc R . .
H1B H 0.6089 0.7822 -0.2432 0.044 Uiso 1 1 calc R . .
H1C H 0.6709 0.7387 -0.1391 0.044 Uiso 1 1 calc R . .
C2 C 0.4603(4) 0.6786(3) -0.0230(3) 0.0224(10) Uani 1 1 d . . .
C3 C 0.3274(4) 0.5609(3) 0.1195(3) 0.0201(9) Uani 1 1 d . . .
C4 C 0.3374(4) 0.5599(3) 0.2887(3) 0.0194(9) Uani 1 1 d . . .
C5 C 0.3300(4) 0.4580(3) 0.3550(3) 0.0236(10) Uani 1 1 d . . .
H5A H 0.3407 0.4063 0.3285 0.028 Uiso 1 1 calc R . .
C6 C 0.3073(4) 0.4322(3) 0.4584(3) 0.0241(10) Uani 1 1 d . . .
H6A H 0.3027 0.3626 0.5030 0.029 Uiso 1 1 calc R . .
C7 C 0.2912(4) 0.5063(3) 0.4984(3) 0.0261(10) Uani 1 1 d . . .
H7A H 0.2754 0.4876 0.5700 0.031 Uiso 1 1 calc R . .
C8 C 0.2982(4) 0.6077(3) 0.4339(3) 0.0238(10) Uani 1 1 d . . .
H8A H 0.2865 0.6589 0.4612 0.029 Uiso 1 1 calc R . .
C9 C 0.3225(4) 0.6350(3) 0.3288(3) 0.0200(10) Uani 1 1 d . . .
C10 C 0.4428(4) 0.7780(3) 0.2357(3) 0.0195(9) Uani 1 1 d . . .
C11 C 0.3342(4) 0.9507(3) 0.1314(3) 0.0184(9) Uani 1 1 d . . .
C12 C 0.2748(4) 1.1257(3) 0.0241(3) 0.0271(10) Uani 1 1 d . . .
H12A H 0.2257 1.1032 -0.0104 0.041 Uiso 1 1 calc R . .
H12B H 0.3175 1.1834 -0.0258 0.041 Uiso 1 1 calc R . .
H12C H 0.2143 1.1480 0.0750 0.041 Uiso 1 1 calc R . .
C13 C 1.0005(4) 0.5835(3) 0.3495(3) 0.0267(10) Uani 1 1 d . . .
H13A H 1.0608 0.5712 0.2930 0.040 Uiso 1 1 calc R . .
H13B H 0.9625 0.5213 0.3933 0.040 Uiso 1 1 calc R . .
H13C H 1.0489 0.6005 0.3892 0.040 Uiso 1 1 calc R . .
C14 C 0.9332(4) 0.7610(3) 0.2590(3) 0.0218(10) Uani 1 1 d . . .
C15 C 0.8181(4) 0.9397(3) 0.1811(3) 0.0200(9) Uani 1 1 d . . .
C16 C 0.9390(3) 1.0818(3) 0.1326(3) 0.0200(9) Uani 1 1 d . . .
C17 C 0.9225(4) 1.1530(3) 0.0352(3) 0.0229(10) Uani 1 1 d . . .
H17A H 0.9018 1.1325 -0.0130 0.027 Uiso 1 1 calc R . .
C18 C 0.9362(4) 1.2541(3) 0.0082(3) 0.0269(10) Uani 1 1 d . . .
H18A H 0.9260 1.3032 -0.0589 0.032 Uiso 1 1 calc R . .
C19 C 0.9649(4) 1.2834(3) 0.0796(3) 0.0281(10) Uani 1 1 d . . .
H19A H 0.9740 1.3530 0.0608 0.034 Uiso 1 1 calc R . .
C20 C 0.9805(4) 1.2135(3) 0.1773(3) 0.0266(10) Uani 1 1 d . . .
H20A H 0.9987 1.2348 0.2258 0.032 Uiso 1 1 calc R . .
C21 C 0.9692(4) 1.1114(3) 0.2041(3) 0.0216(10) Uani 1 1 d . . .
C22 C 1.0835(4) 1.0044(3) 0.3560(3) 0.0225(10) Uani 1 1 d . . .
C23 C 0.9847(4) 0.8511(3) 0.4768(3) 0.0227(10) Uani 1 1 d . . .
C24 C 0.9215(4) 0.7000(3) 0.6067(3) 0.0345(11) Uani 1 1 d . . .
H24A H 0.8379 0.7363 0.6291 0.052 Uiso 1 1 calc R . .
H24B H 0.9545 0.6409 0.6653 0.052 Uiso 1 1 calc R . .
H24C H 0.9077 0.6758 0.5567 0.052 Uiso 1 1 calc R . .
C25 C 0.6660(4) 0.3860(3) 0.2232(3) 0.0281(10) Uani 1 1 d . . .
H25A H 0.7203 0.3208 0.2211 0.034 Uiso 1 1 calc R . .
H25B H 0.5751 0.3737 0.2534 0.034 Uiso 1 1 calc R . .
C26 C 0.7231(4) 0.4250(3) 0.2847(3) 0.0309(11) Uani 1 1 d . . .
H26A H 0.7669 0.3673 0.3404 0.037 Uiso 1 1 calc R . .
H26B H 0.6546 0.4689 0.3137 0.037 Uiso 1 1 calc R . .
C27 C 0.8225(4) 0.4875(3) 0.2039(3) 0.0322(11) Uani 1 1 d . . .
H27A H 0.8402 0.5414 0.2223 0.039 Uiso 1 1 calc R . .
H27B H 0.9065 0.4425 0.1940 0.039 Uiso 1 1 calc R . .
C28 C 0.7534(4) 0.5346(3) 0.1101(3) 0.0329(11) Uani 1 1 d . . .
H28A H 0.7025 0.6036 0.1033 0.040 Uiso 1 1 calc R . .
H28B H 0.8182 0.5421 0.0484 0.040 Uiso 1 1 calc R . .
C29 C 0.4097(4) 0.8096(3) 0.4674(3) 0.0336(11) Uani 1 1 d . . .
H29A H 0.3758 0.8357 0.4013 0.040 Uiso 1 1 calc R . .
H29B H 0.4391 0.7341 0.4896 0.040 Uiso 1 1 calc R . .
C30 C 0.5217(4) 0.8621(3) 0.4578(3) 0.0321(11) Uani 1 1 d . . .
H30A H 0.5104 0.9339 0.4070 0.039 Uiso 1 1 calc R . .
H30B H 0.6073 0.8239 0.4389 0.039 Uiso 1 1 calc R . .
C31 C 0.5104(4) 0.8586(3) 0.5647(3) 0.0317(11) Uani 1 1 d . . .
H31A H 0.5541 0.9116 0.5655 0.038 Uiso 1 1 calc R . .
H31B H 0.5481 0.7898 0.6119 0.038 Uiso 1 1 calc R . .
C32 C 0.3618(4) 0.8816(3) 0.5910(3) 0.0314(11) Uani 1 1 d . . .
H32A H 0.3363 0.8526 0.6656 0.038 Uiso 1 1 calc R . .
H32B H 0.3300 0.9569 0.5646 0.038 Uiso 1 1 calc R . .

loop_
_atom_site_aniso_label
_atom_site_aniso_U_11
_atom_site_aniso_U_22
_atom_site_aniso_U_33
_atom_site_aniso_U_23
_atom_site_aniso_U_13
_atom_site_aniso_U_12
S1 0.0248(6) 0.0307(7) 0.0267(6) -0.0117(5) 0.0044(5) -0.0122(5)
S2 0.0143(6) 0.0257(6) 0.0320(7) -0.0109(5) -0.0009(5) -0.0026(5)
S3 0.0145(6) 0.0275(7) 0.0496(8) -0.0140(6) -0.0034(5) -0.0018(5)
S4 0.0234(6) 0.0340(7) 0.0300(7) -0.0101(5) 0.0026(5) -0.0132(5)
O1 0.0266(17) 0.0314(17) 0.0228(16) -0.0127(14) 0.0019(13) -0.0114(14)
O2 0.0237(16) 0.0417(18) 0.0199(16) -0.0139(14) 0.0101(12) -0.0180(14)
O3 0.0159(17) 0.0282(17) 0.0309(17) -0.0103(14) -0.0010(13) -0.0060(13)
O4 0.0145(15) 0.0232(17) 0.0267(16) -0.0069(14) 0.0009(12) -0.0037(13)
O5 0.0142(17) 0.0261(17) 0.0376(18) -0.0079(14) -0.0009(13) -0.0047(13)
O6 0.0135(15) 0.0207(16) 0.0334(17) -0.0085(14) -0.0008(12) -0.0033(13)
O7 0.0204(17) 0.0383(18) 0.0285(17) -0.0080(14) -0.0003(13) -0.0122(14)
O8 0.0247(16) 0.0296(17) 0.0248(17) -0.0045(15) 0.0013(13) -0.0120(13)
O9 0.0354(18) 0.0350(18) 0.0277(17) -0.0161(15) 0.0014(14) -0.0149(15)
O10 0.0273(17) 0.0340(17) 0.0317(17) -0.0145(14) -0.0032(14) -0.0088(14)
N1 0.0215(19) 0.026(2) 0.022(2) -0.0133(17) 0.0035(15) -0.0080(16)
N2 0.022(2) 0.025(2) 0.020(2) -0.0105(17) 0.0082(15) -0.0095(16)
N3 0.0110(19) 0.022(2) 0.0220(19) -0.0099(17) 0.0011(14) -0.0024(15)
N4 0.0094(19) 0.024(2) 0.0279(19) -0.0096(17) -0.0007(15) -0.0023(16)
N5 0.0102(19) 0.024(2) 0.032(2) -0.0115(17) 0.0001(16) -0.0047(17)
N6 0.0130(19) 0.018(2) 0.028(2) -0.0081(16) -0.0024(15) 0.0000(15)
N7 0.019(2) 0.027(2) 0.026(2) -0.0112(18) 0.0046(16) -0.0106(16)
N8 0.019(2) 0.030(2) 0.0184(19) -0.0080(18) 0.0023(15) -0.0068(17)
C1 0.030(3) 0.034(3) 0.022(2) -0.012(2) 0.0119(19) -0.017(2)
C2 0.018(2) 0.027(2) 0.020(2) -0.010(2) 0.0053(18) -0.003(2)
C3 0.015(2) 0.019(2) 0.025(2) -0.013(2) 0.0053(18) -0.0001(18)
C4 0.013(2) 0.025(3) 0.017(2) -0.006(2) 0.0042(17) -0.0053(18)
C5 0.017(2) 0.030(3) 0.026(2) -0.014(2) 0.0019(18) -0.0056(19)
C6 0.011(2) 0.027(2) 0.027(3) -0.003(2) -0.0008(18) -0.0047(18)
C7 0.024(2) 0.036(3) 0.019(2) -0.009(2) -0.0001(19) -0.011(2)
C8 0.019(2) 0.032(3) 0.022(2) -0.013(2) 0.0016(18) -0.008(2)
C9 0.009(2) 0.023(2) 0.023(2) -0.007(2) 0.0018(17) -0.0024(17)
C10 0.021(2) 0.021(3) 0.018(2) -0.012(2) 0.0039(18) -0.0053(19)
C11 0.020(3) 0.019(2) 0.015(2) -0.0084(19) 0.0037(18) -0.003(2)
C12 0.022(2) 0.026(2) 0.030(2) -0.010(2) 0.0007(19) -0.001(2)
C13 0.017(2) 0.022(2) 0.035(3) -0.007(2) 0.0003(19) -0.0010(19)
C14 0.017(3) 0.029(3) 0.020(2) -0.012(2) 0.0024(19) -0.004(2)
C15 0.019(2) 0.023(3) 0.020(2) -0.0094(19) 0.0003(17) -0.0082(19)
C16 0.008(2) 0.023(2) 0.026(2) -0.010(2) 0.0057(18) -0.0051(18)
C17 0.015(2) 0.027(3) 0.024(2) -0.008(2) 0.0031(18) -0.0052(19)
C18 0.017(2) 0.026(3) 0.026(2) -0.003(2) 0.0019(19) 0.0007(19)
C19 0.022(2) 0.021(2) 0.036(3) -0.011(2) 0.009(2) -0.0037(19)
C20 0.021(2) 0.028(3) 0.028(3) -0.012(2) 0.0079(19) -0.007(2)
C21 0.015(2) 0.026(3) 0.019(2) -0.008(2) 0.0066(18) -0.0055(18)
C22 0.020(2) 0.030(3) 0.019(2) -0.014(2) 0.0054(19) -0.0047(19)
C23 0.022(3) 0.026(3) 0.021(2) -0.012(2) 0.007(2) -0.008(2)
C24 0.032(3) 0.036(3) 0.032(3) -0.006(2) 0.004(2) -0.019(2)
C25 0.024(2) 0.034(3) 0.023(2) -0.013(2) 0.0062(19) -0.005(2)
C26 0.033(3) 0.034(3) 0.028(3) -0.016(2) -0.002(2) -0.002(2)
C27 0.031(3) 0.033(3) 0.038(3) -0.020(2) -0.003(2) -0.006(2)
C28 0.038(3) 0.037(3) 0.031(3) -0.018(2) -0.002(2) -0.014(2)
C29 0.032(3) 0.037(3) 0.037(3) -0.023(2) -0.003(2) -0.002(2)
C30 0.028(3) 0.029(3) 0.037(3) -0.016(2) 0.003(2) -0.002(2)
C31 0.029(3) 0.031(3) 0.040(3) -0.016(2) -0.011(2) -0.005(2)
C32 0.035(3) 0.034(3) 0.027(2) -0.010(2) 0.001(2) -0.015(2)

loop_
_atom_type_symbol
_atom_type_description
_atom_type_scat_dispersion_real
_atom_type_scat_dispersion_imag
_atom_type_scat_source
C C 0.0181 0.0091 'International Tables Vol C Tables 4.2.6.8 and 6.1.1.4'
H H 0.0000 0.0000 'International Tables Vol C Tables 4.2.6.8 and 6.1.1.4'
N N 0.0311 0.0180 'International Tables Vol C Tables 4.2.6.8 and 6.1.1.4'
O O 0.0492 0.0322 'International Tables Vol C Tables 4.2.6.8 and 6.1.1.4'
S S 0.3331 0.5567 'International Tables Vol C Tables 4.2.6.8 and 6.1.1.4'

loop_
_geom_angle_atom_site_label_1
_geom_angle_atom_site_label_2
_geom_angle_atom_site_label_3
_geom_angle
_geom_angle_site_symmetry_1
_geom_angle_site_symmetry_3
_geom_angle_publ_flag
C2 O2 C1 113.7(3) . . ?
C11 O4 C12 116.4(3) . . ?
C14 O6 C13 115.7(3) . . ?
C23 O8 C24 114.6(3) . . ?
C25 O9 C28 109.6(3) . . ?
C32 O10 C29 108.7(3) . . ?
C2 N1 C3 126.7(3) . . ?
C2 N1 H1 118(3) . . ?
C3 N1 H1 115(3) . . ?
C3 N2 C4 129.2(3) . . ?
C3 N2 H2 112(3) . . ?
C4 N2 H2 118(3) . . ?
C10 N3 C9 121.5(3) . . ?
C10 N3 H3 116(2) . . ?
C9 N3 H3 122(2) . . ?
C11 N4 C10 127.8(3) . . ?
C11 N4 H4 122(3) . . ?
C10 N4 H4 110(3) . . ?
C14 N5 C15 128.3(3) . . ?
C14 N5 H5 112(3) . . ?
C15 N5 H5 119(3) . . ?
C15 N6 C16 123.5(3) . . ?
C15 N6 H6 114(3) . . ?
C16 N6 H6 122(3) . . ?
C22 N7 C21 126.5(3) . . ?
C22 N7 H7 110(3) . . ?
C21 N7 H7 122(3) . . ?
C23 N8 C22 127.0(3) . . ?
C23 N8 H8 116(3) . . ?
C22 N8 H8 116(3) . . ?
O2 C1 H1A 109.5 . . ?
O2 C1 H1B 109.5 . . ?
H1A C1 H1B 109.5 . . ?
O2 C1 H1C 109.5 . . ?
H1A C1 H1C 109.5 . . ?
H1B C1 H1C 109.5 . . ?
O1 C2 O2 125.0(4) . . ?
O1 C2 N1 125.4(4) . . ?
O2 C2 N1 109.5(3) . . ?
N2 C3 N1 114.7(3) . . ?
N2 C3 S1 126.4(3) . . ?
N1 C3 S1 118.9(3) . . ?
C5 C4 C9 119.3(4) . . ?
C5 C4 N2 123.6(3) . . ?
C9 C4 N2 117.0(3) . . ?
C6 C5 C4 120.1(4) . . ?
C6 C5 H5A 119.9 . . ?
C4 C5 H5A 119.9 . . ?
C5 C6 C7 120.8(4) . . ?
C5 C6 H6A 119.6 . . ?
C7 C6 H6A 119.6 . . ?
C8 C7 C6 119.8(4) . . ?
C8 C7 H7A 120.1 . . ?
C6 C7 H7A 120.1 . . ?
C7 C8 C9 120.0(4) . . ?
C7 C8 H8A 120.0 . . ?
C9 C8 H8A 120.0 . . ?
C8 C9 C4 119.9(4) . . ?
C8 C9 N3 120.2(3) . . ?
C4 C9 N3 119.9(3) . . ?
N3 C10 N4 117.7(3) . . ?
N3 C10 S2 122.8(3) . . ?
N4 C10 S2 119.5(3) . . ?
O3 C11 O4 126.1(3) . . ?
O3 C11 N4 125.6(4) . . ?
O4 C11 N4 108.3(3) . . ?
O4 C12 H12A 109.5 . . ?
O4 C12 H12B 109.5 . . ?
H12A C12 H12B 109.5 . . ?
O4 C12 H12C 109.5 . . ?
H12A C12 H12C 109.5 . . ?
H12B C12 H12C 109.5 . . ?
O6 C13 H13A 109.5 . . ?
O6 C13 H13B 109.5 . . ?
H13A C13 H13B 109.5 . . ?
O6 C13 H13C 109.5 . . ?
H13A C13 H13C 109.5 . . ?
H13B C13 H13C 109.5 . . ?
O5 C14 O6 123.9(4) . . ?
O5 C14 N5 126.0(4) . . ?
O6 C14 N5 110.1(3) . . ?
N6 C15 N5 115.6(3) . . ?
N6 C15 S3 124.7(3) . . ?
N5 C15 S3 119.7(3) . . ?
C17 C16 C21 120.4(4) . . ?
C17 C16 N6 121.8(3) . . ?
C21 C16 N6 117.7(3) . . ?
C16 C17 C18 119.8(4) . . ?
C16 C17 H17A 120.1 . . ?
C18 C17 H17A 120.1 . . ?
C17 C18 C19 119.6(4) . . ?
C17 C18 H18A 120.2 . . ?
C19 C18 H18A 120.2 . . ?
C20 C19 C18 121.2(4) . . ?
C20 C19 H19A 119.4 . . ?
C18 C19 H19A 119.4 . . ?
C19 C20 C21 119.3(4) . . ?
C19 C20 H20A 120.3 . . ?
C21 C20 H20A 120.3 . . ?
C20 C21 C16 119.6(4) . . ?
C20 C21 N7 123.4(3) . . ?
C16 C21 N7 116.9(3) . . ?
N7 C22 N8 114.5(3) . . ?
N7 C22 S4 126.2(3) . . ?
N8 C22 S4 119.2(3) . . ?
O7 C23 O8 124.2(4) . . ?
O7 C23 N8 126.3(4) . . ?
O8 C23 N8 109.5(3) . . ?
O8 C24 H24A 109.5 . . ?
O8 C24 H24B 109.5 . . ?
H24A C24 H24B 109.5 . . ?
O8 C24 H24C 109.5 . . ?
H24A C24 H24C 109.5 . . ?
H24B C24 H24C 109.5 . . ?
O9 C25 C26 105.9(3) . . ?
O9 C25 H25A 110.5 . . ?
C26 C25 H25A 110.5 . . ?
O9 C25 H25B 110.5 . . ?
C26 C25 H25B 110.5 . . ?
H25A C25 H25B 108.7 . . ?
C25 C26 C27 101.5(3) . . ?
C25 C26 H26A 111.5 . . ?
C27 C26 H26A 111.5 . . ?
C25 C26 H26B 111.5 . . ?
C27 C26 H26B 111.5 . . ?
H26A C26 H26B 109.3 . . ?
C28 C27 C26 102.6(4) . . ?
C28 C27 H27A 111.2 . . ?
C26 C27 H27A 111.2 . . ?
C28 C27 H27B 111.2 . . ?
C26 C27 H27B 111.2 . . ?
H27A C27 H27B 109.2 . . ?
O9 C28 C27 106.5(3) . . ?
O9 C28 H28A 110.4 . . ?
C27 C28 H28A 110.4 . . ?
O9 C28 H28B 110.4 . . ?
C27 C28 H28B 110.4 . . ?
H28A C28 H28B 108.6 . . ?
O10 C29 C30 106.5(3) . . ?
O10 C29 H29A 110.4 . . ?
C30 C29 H29A 110.4 . . ?
O10 C29 H29B 110.4 . . ?
C30 C29 H29B 110.4 . . ?
H29A C29 H29B 108.6 . . ?
C29 C30 C31 101.6(3) . . ?
C29 C30 H30A 111.4 . . ?
C31 C30 H30A 111.4 . . ?
C29 C30 H30B 111.4 . . ?
C31 C30 H30B 111.4 . . ?
H30A C30 H30B 109.3 . . ?
C30 C31 C32 101.3(3) . . ?
C30 C31 H31A 111.5 . . ?
C32 C31 H31A 111.5 . . ?
C30 C31 H31B 111.5 . . ?
C32 C31 H31B 111.5 . . ?
H31A C31 H31B 109.3 . . ?
O10 C32 C31 105.2(3) . . ?
O10 C32 H32A 110.7 . . ?
C31 C32 H32A 110.7 . . ?
O10 C32 H32B 110.7 . . ?
C31 C32 H32B 110.7 . . ?
H32A C32 H32B 108.8 . . ?

loop_
_geom_bond_atom_site_label_1
_geom_bond_atom_site_label_2
_geom_bond_distance
_geom_bond_site_symmetry_2
_geom_bond_publ_flag
S1 C3 1.673(4) . ?
S2 C10 1.673(4) . ?
S3 C15 1.656(4) . ?
S4 C22 1.662(4) . ?
O1 C2 1.215(5) . ?
O2 C2 1.328(5) . ?
O2 C1 1.460(5) . ?
O3 C11 1.220(5) . ?
O4 C11 1.331(5) . ?
O4 C12 1.456(5) . ?
O5 C14 1.213(5) . ?
O6 C14 1.340(5) . ?
O6 C13 1.441(4) . ?
O7 C23 1.211(5) . ?
O8 C23 1.336(5) . ?
O8 C24 1.452(5) . ?
O9 C25 1.436(5) . ?
O9 C28 1.440(5) . ?
O10 C32 1.442(5) . ?
O10 C29 1.450(5) . ?
N1 C2 1.382(5) . ?
N1 C3 1.384(5) . ?
N1 H1 0.894(19) . ?
N2 C3 1.345(5) . ?
N2 C4 1.409(5) . ?
N2 H2 0.902(19) . ?
N3 C10 1.351(5) . ?
N3 C9 1.431(5) . ?
N3 H3 0.896(19) . ?
N4 C11 1.369(5) . ?
N4 C10 1.378(5) . ?
N4 H4 0.903(19) . ?
N5 C14 1.363(5) . ?
N5 C15 1.382(5) . ?
N5 H5 0.893(19) . ?
N6 C15 1.345(5) . ?
N6 C16 1.433(5) . ?
N6 H6 0.891(19) . ?
N7 C22 1.351(5) . ?
N7 C21 1.426(5) . ?
N7 H7 0.896(19) . ?
N8 C23 1.381(5) . ?
N8 C22 1.391(5) . ?
N8 H8 0.907(19) . ?
C1 H1A 0.9800 . ?
C1 H1B 0.9800 . ?
C1 H1C 0.9800 . ?
C4 C5 1.395(6) . ?
C4 C9 1.399(5) . ?
C5 C6 1.376(5) . ?
C5 H5A 0.9500 . ?
C6 C7 1.383(6) . ?
C6 H6A 0.9500 . ?
C7 C8 1.383(6) . ?
C7 H7A 0.9500 . ?
C8 C9 1.396(5) . ?
C8 H8A 0.9500 . ?
C12 H12A 0.9800 . ?
C12 H12B 0.9800 . ?
C12 H12C 0.9800 . ?
C13 H13A 0.9800 . ?
C13 H13B 0.9800 . ?
C13 H13C 0.9800 . ?
C16 C17 1.381(5) . ?
C16 C21 1.399(5) . ?
C17 C18 1.383(6) . ?
C17 H17A 0.9500 . ?
C18 C19 1.386(6) . ?
C18 H18A 0.9500 . ?
C19 C20 1.379(6) . ?
C19 H19A 0.9500 . ?
C20 C21 1.388(5) . ?
C20 H20A 0.9500 . ?
C24 H24A 0.9800 . ?
C24 H24B 0.9800 . ?
C24 H24C 0.9800 . ?
C25 C26 1.517(6) . ?
C25 H25A 0.9900 . ?
C25 H25B 0.9900 . ?
C26 C27 1.529(6) . ?
C26 H26A 0.9900 . ?
C26 H26B 0.9900 . ?
C27 C28 1.510(6) . ?
C27 H27A 0.9900 . ?
C27 H27B 0.9900 . ?
C28 H28A 0.9900 . ?
C28 H28B 0.9900 . ?
C29 C30 1.502(6) . ?
C29 H29A 0.9900 . ?
C29 H29B 0.9900 . ?
C30 C31 1.520(6) . ?
C30 H30A 0.9900 . ?
C30 H30B 0.9900 . ?
C31 C32 1.521(6) . ?
C31 H31A 0.9900 . ?
C31 H31B 0.9900 . ?
C32 H32A 0.9900 . ?
C32 H32B 0.9900 . ?

loop_
_geom_hbond_atom_site_label_D
_geom_hbond_atom_site_label_H
_geom_hbond_atom_site_label_A
_geom_hbond_distance_DH
_geom_hbond_distance_HA
_geom_hbond_distance_DA
_geom_hbond_angle_DHA
_geom_hbond_site_symmetry_A
N2 H2 O1 0.902(19) 1.84(3) 2.619(4) 144(4) .
N3 H3 O3 0.896(19) 2.00(3) 2.711(4) 135(3) .
N4 H4 S3 0.903(19) 2.52(2) 3.380(3) 159(3) .
N5 H5 S2 0.893(19) 2.40(2) 3.287(3) 171(4) .
N6 H6 O5 0.891(19) 1.95(3) 2.698(4) 140(3) .
N7 H7 O7 0.896(19) 1.86(3) 2.654(4) 147(4) .
N1 H1 O9 0.894(19) 1.93(2) 2.816(4) 173(4) 2_665
N3 H3 O5 0.896(19) 2.25(3) 2.956(4) 135(3) 1_455
N6 H6 O3 0.891(19) 2.30(3) 2.964(4) 131(3) 1_655
N8 H8 O10 0.907(19) 1.95(2) 2.852(4) 174(4) 1_655

loop_
_geom_torsion_atom_site_label_1
_geom_torsion_atom_site_label_2
_geom_torsion_atom_site_label_3
_geom_torsion_atom_site_label_4
_geom_torsion
_geom_torsion_site_symmetry_1
_geom_torsion_site_symmetry_2
_geom_torsion_site_symmetry_3
_geom_torsion_site_symmetry_4
_geom_torsion_publ_flag
C1 O2 C2 O1 5.2(5) . . . . ?
C1 O2 C2 N1 -175.2(3) . . . . ?
C3 N1 C2 O1 -3.4(6) . . . . ?
C3 N1 C2 O2 177.0(3) . . . . ?
C4 N2 C3 N1 -178.1(3) . . . . ?
C4 N2 C3 S1 3.6(6) . . . . ?
C2 N1 C3 N2 -2.8(5) . . . . ?
C2 N1 C3 S1 175.7(3) . . . . ?
C3 N2 C4 C5 40.2(6) . . . . ?
C3 N2 C4 C9 -143.8(4) . . . . ?
C9 C4 C5 C6 0.5(5) . . . . ?
N2 C4 C5 C6 176.3(3) . . . . ?
C4 C5 C6 C7 0.1(6) . . . . ?
C5 C6 C7 C8 -0.2(6) . . . . ?
C6 C7 C8 C9 -0.5(6) . . . . ?
C7 C8 C9 C4 1.1(5) . . . . ?
C7 C8 C9 N3 179.7(3) . . . . ?
C5 C4 C9 C8 -1.1(5) . . . . ?
N2 C4 C9 C8 -177.2(3) . . . . ?
C5 C4 C9 N3 -179.7(3) . . . . ?
N2 C4 C9 N3 4.2(5) . . . . ?
C10 N3 C9 C8 87.1(4) . . . . ?
C10 N3 C9 C4 -94.3(4) . . . . ?
C9 N3 C10 N4 -177.8(3) . . . . ?
C9 N3 C10 S2 2.9(5) . . . . ?
C11 N4 C10 N3 -2.1(5) . . . . ?
C11 N4 C10 S2 177.1(3) . . . . ?
C12 O4 C11 O3 2.4(5) . . . . ?
C12 O4 C11 N4 -178.9(3) . . . . ?
C10 N4 C11 O3 0.6(6) . . . . ?
C10 N4 C11 O4 -178.1(3) . . . . ?
C13 O6 C14 O5 -2.1(5) . . . . ?
C13 O6 C14 N5 177.9(3) . . . . ?
C15 N5 C14 O5 -11.6(6) . . . . ?
C15 N5 C14 O6 168.3(3) . . . . ?
C16 N6 C15 N5 -171.6(3) . . . . ?
C16 N6 C15 S3 8.7(5) . . . . ?
C14 N5 C15 N6 9.3(5) . . . . ?
C14 N5 C15 S3 -171.0(3) . . . . ?
C15 N6 C16 C17 -75.0(5) . . . . ?
C15 N6 C16 C21 107.8(4) . . . . ?
C21 C16 C17 C18 0.1(6) . . . . ?
N6 C16 C17 C18 -177.1(3) . . . . ?
C16 C17 C18 C19 -0.7(6) . . . . ?
C17 C18 C19 C20 0.2(6) . . . . ?
C18 C19 C20 C21 1.0(6) . . . . ?
C19 C20 C21 C16 -1.7(6) . . . . ?
C19 C20 C21 N7 -177.8(4) . . . . ?
C17 C16 C21 C20 1.1(6) . . . . ?
N6 C16 C21 C20 178.4(3) . . . . ?
C17 C16 C21 N7 177.5(3) . . . . ?
N6 C16 C21 N7 -5.2(5) . . . . ?
C22 N7 C21 C20 -59.2(5) . . . . ?
C22 N7 C21 C16 124.6(4) . . . . ?
C21 N7 C22 N8 -169.2(3) . . . . ?
C21 N7 C22 S4 10.4(6) . . . . ?
C23 N8 C22 N7 7.9(5) . . . . ?
C23 N8 C22 S4 -171.8(3) . . . . ?
C24 O8 C23 O7 -5.1(5) . . . . ?
C24 O8 C23 N8 175.4(3) . . . . ?
C22 N8 C23 O7 -4.5(6) . . . . ?
C22 N8 C23 O8 175.0(3) . . . . ?
C28 O9 C25 C26 16.8(4) . . . . ?
O9 C25 C26 C27 -33.0(4) . . . . ?
C25 C26 C27 C28 36.3(4) . . . . ?
C25 O9 C28 C27 7.1(4) . . . . ?
C26 C27 C28 O9 -27.5(4) . . . . ?
C32 O10 C29 C30 -9.6(4) . . . . ?
O10 C29 C30 C31 31.3(4) . . . . ?
C29 C30 C31 C32 -39.8(4) . . . . ?
C29 O10 C32 C31 -16.3(4) . . . . ?
C30 C31 C32 O10 35.1(4) . . . . ?
